data_4086517
loop_
_publ_author_name
'Yang, Pikun'
'Zhou, Enwei'
'Fang, Bo'
'Hou, Guohua'
'Zi, Guofu'
'Walter, Marc D.'

_publ_section_title
;
 Preparation of (\h5-C5Me5)2Th(bipy) and Its Reactivity toward Small
 Molecules
;
_journal_name_full Organometallics
_journal_paper_doi 10.1021/acs.organomet.6b00357
_journal_year 2016
_chemical_formula_moiety 'C36 H46 N2 Th'
_chemical_formula_sum 'C36 H46 N2 Th'
_chemical_formula_weight 738.79
_space_group_crystal_system triclinic
_space_group_IT_number 2
_space_group_name_Hall '-P 1'
_space_group_name_H-M_alt 'P -1'
_symmetry_space_group_name_Hall '-P 1'
_symmetry_space_group_name_H-M 'P -1'
_atom_sites_solution_hydrogens geom
_audit_creation_method SHELXL-2014/7
_cell_angle_alpha 71.3500(10)
_cell_angle_beta 78.2430(10)
_cell_angle_gamma 89.3340(10)
_cell_formula_units_Z 4
_cell_length_a 14.1507(12)
_cell_length_b 14.6696(13)
_cell_length_c 16.1013(14)
_cell_measurement_reflns_used 8540
_cell_measurement_temperature 100(2)
_cell_measurement_theta_max 27.56
_cell_measurement_theta_min 2.21
_cell_volume 3095.3(5)
_computing_cell_refinement 'Bruker SAINT'
_computing_data_collection 'Bruker APEX2'
_computing_data_reduction 'Bruker SAINT'
_computing_molecular_graphics 'Bruker SHELXTL'
_computing_publication_material 'Bruker SHELXTL'
_computing_structure_refinement 'SHELXL-2014/7 (Sheldrick, 2014)'
_computing_structure_solution 'SHELXS-97 (Sheldrick, 2008)'
_diffrn_ambient_temperature 100(2)
_diffrn_measured_fraction_theta_full 0.989
_diffrn_measured_fraction_theta_max 0.989
_diffrn_measurement_device_type 'Bruker APEX-II CCD'
_diffrn_measurement_method '\f and \w scans'
_diffrn_radiation_type MoK\a
_diffrn_radiation_wavelength 0.71073
_diffrn_reflns_av_R_equivalents 0.0235
_diffrn_reflns_av_unetI/netI 0.0444
_diffrn_reflns_Laue_measured_fraction_full 0.989
_diffrn_reflns_Laue_measured_fraction_max 0.989
_diffrn_reflns_limit_h_max 9
_diffrn_reflns_limit_h_min -16
_diffrn_reflns_limit_k_max 17
_diffrn_reflns_limit_k_min -17
_diffrn_reflns_limit_l_max 17
_diffrn_reflns_limit_l_min -19
_diffrn_reflns_number 15415
_diffrn_reflns_point_group_measured_fraction_full 0.989
_diffrn_reflns_point_group_measured_fraction_max 0.989
_diffrn_reflns_theta_full 25.242
_diffrn_reflns_theta_max 25.250
_diffrn_reflns_theta_min 1.784
_exptl_absorpt_coefficient_mu 4.844
_exptl_absorpt_correction_T_max 0.75
_exptl_absorpt_correction_T_min 0.47
_exptl_absorpt_correction_type multi-scan
_exptl_absorpt_process_details SADABS
_exptl_crystal_colour orange
_exptl_crystal_density_diffrn 1.585
_exptl_crystal_description block
_exptl_crystal_F_000 1464
_exptl_crystal_size_max 0.500
_exptl_crystal_size_mid 0.460
_exptl_crystal_size_min 0.400
_refine_diff_density_max 1.270
_refine_diff_density_min -2.040
_refine_diff_density_rms 0.133
_refine_ls_extinction_method none
_refine_ls_goodness_of_fit_ref 1.001
_refine_ls_hydrogen_treatment constr
_refine_ls_matrix_type full
_refine_ls_number_parameters 727
_refine_ls_number_reflns 11073
_refine_ls_number_restraints 0
_refine_ls_restrained_S_all 1.001
_refine_ls_R_factor_all 0.0370
_refine_ls_R_factor_gt 0.0286
_refine_ls_shift/su_max 0.003
_refine_ls_shift/su_mean 0.000
_refine_ls_structure_factor_coef Fsqd
_refine_ls_weighting_details 'w=1/[\s^2^(Fo^2^)+(0.0364P)^2^] where P=(Fo^2^+2Fc^2^)/3'
_refine_ls_weighting_scheme calc
_refine_ls_wR_factor_gt 0.0661
_refine_ls_wR_factor_ref 0.0696
_reflns_Friedel_coverage 0.000
_reflns_number_gt 9328
_reflns_number_total 11073
_reflns_threshold_expression 'I > 2\s(I)'
_cod_data_source_file om6b00357_si_002.cif
_cod_data_source_block compound9
_cod_database_code 4086517
_shelx_shelxl_version_number 2014/7
_shelx_space_group_comment
; 
The symmetry employed for this shelxl refinement is uniquely defined 
by the following loop, which should always be used as a source of 
symmetry information in preference to the above space-group names. 
They are only intended as comments. 
;
_shelx_estimated_absorpt_t_min 0.196
_shelx_estimated_absorpt_t_max 0.247

loop_
_space_group_symop_operation_xyz
'x, y, z'
'-x, -y, -z'

loop_
_atom_site_label
_atom_site_type_symbol
_atom_site_fract_x
_atom_site_fract_y
_atom_site_fract_z
_atom_site_U_iso_or_equiv
_atom_site_adp_type
_atom_site_occupancy
_atom_site_site_symmetry_order
_atom_site_calc_flag
_atom_site_refinement_flags_posn
_atom_site_refinement_flags_adp
C1 C 0.7513(3) 0.5570(3) 0.1797(3) 0.0181(10) Uani 1 1 d . .
C2 C 0.6520(3) 0.5535(3) 0.1777(3) 0.0166(10) Uani 1 1 d . .
C3 C 0.5993(3) 0.5088(3) 0.2668(3) 0.0166(10) Uani 1 1 d . .
C4 C 0.6649(3) 0.4872(3) 0.3245(3) 0.0183(10) Uani 1 1 d . .
C5 C 0.7602(3) 0.5177(3) 0.2708(3) 0.0187(10) Uani 1 1 d . .
C6 C 0.8326(4) 0.6044(4) 0.1013(3) 0.0297(12) Uani 1 1 d . .
H6A H 0.8123 0.6099 0.0453 0.045 Uiso 1 1 calc R U
H6B H 0.8892 0.5653 0.1056 0.045 Uiso 1 1 calc R U
H6C H 0.8493 0.6687 0.1020 0.045 Uiso 1 1 calc R U
C7 C 0.6053(4) 0.6090(4) 0.1014(3) 0.0280(12) Uani 1 1 d . .
H7A H 0.5836 0.6697 0.1099 0.042 Uiso 1 1 calc R U
H7B H 0.5497 0.5705 0.1003 0.042 Uiso 1 1 calc R U
H7C H 0.6524 0.6228 0.0444 0.042 Uiso 1 1 calc R U
C8 C 0.4909(3) 0.5035(4) 0.2955(4) 0.0263(12) Uani 1 1 d . .
H8A H 0.4713 0.4611 0.3577 0.039 Uiso 1 1 calc R U
H8B H 0.4620 0.4779 0.2566 0.039 Uiso 1 1 calc R U
H8C H 0.4688 0.5682 0.2908 0.039 Uiso 1 1 calc R U
C9 C 0.6403(4) 0.4452(4) 0.4255(3) 0.0341(14) Uani 1 1 d . .
H9A H 0.6303 0.4974 0.4514 0.051 Uiso 1 1 calc R U
H9B H 0.6935 0.4074 0.4463 0.051 Uiso 1 1 calc R U
H9C H 0.5811 0.4033 0.4442 0.051 Uiso 1 1 calc R U
C10 C 0.8496(4) 0.5175(4) 0.3071(4) 0.0351(14) Uani 1 1 d . .
H10A H 0.8467 0.5664 0.3370 0.053 Uiso 1 1 calc R U
H10B H 0.9066 0.5321 0.2577 0.053 Uiso 1 1 calc R U
H10C H 0.8542 0.4539 0.3503 0.053 Uiso 1 1 calc R U
C11 C 0.7855(3) 0.3299(4) 0.0626(3) 0.0187(10) Uani 1 1 d . .
C12 C 0.6985(3) 0.3747(4) 0.0504(3) 0.0197(11) Uani 1 1 d . .
C13 C 0.6204(3) 0.3090(3) 0.1059(3) 0.0174(10) Uani 1 1 d . .
C14 C 0.6595(3) 0.2225(3) 0.1503(3) 0.0178(10) Uani 1 1 d . .
C15 C 0.7627(3) 0.2352(3) 0.1240(3) 0.0169(10) Uani 1 1 d . .
C16 C 0.8861(3) 0.3690(4) 0.0111(3) 0.0256(12) Uani 1 1 d . .
H16A H 0.8976 0.3589 -0.0474 0.038 Uiso 1 1 calc R U
H16B H 0.9335 0.3354 0.0449 0.038 Uiso 1 1 calc R U
H16C H 0.8924 0.4381 0.0022 0.038 Uiso 1 1 calc R U
C17 C 0.6908(4) 0.4686(4) -0.0205(3) 0.0251(12) Uani 1 1 d . .
H17A H 0.7311 0.5190 -0.0143 0.038 Uiso 1 1 calc R U
H17B H 0.6233 0.4862 -0.0134 0.038 Uiso 1 1 calc R U
H17C H 0.7130 0.4619 -0.0799 0.038 Uiso 1 1 calc R U
C18 C 0.5145(3) 0.3262(4) 0.1134(3) 0.0271(12) Uani 1 1 d . .
H18A H 0.4934 0.3178 0.0619 0.041 Uiso 1 1 calc R U
H18B H 0.5036 0.3920 0.1143 0.041 Uiso 1 1 calc R U
H18C H 0.4776 0.2802 0.1689 0.041 Uiso 1 1 calc R U
C19 C 0.6014(4) 0.1314(4) 0.2113(3) 0.0251(12) Uani 1 1 d . .
H19A H 0.5555 0.1458 0.2592 0.038 Uiso 1 1 calc R U
H19B H 0.6451 0.0836 0.2376 0.038 Uiso 1 1 calc R U
H19C H 0.5660 0.1056 0.1765 0.038 Uiso 1 1 calc R U
C20 C 0.8358(4) 0.1615(4) 0.1460(3) 0.0251(11) Uani 1 1 d . .
H20A H 0.8045 0.1044 0.1948 0.038 Uiso 1 1 calc R U
H20B H 0.8876 0.1886 0.1648 0.038 Uiso 1 1 calc R U
H20C H 0.8630 0.1433 0.0929 0.038 Uiso 1 1 calc R U
C21 C 0.5286(3) 0.2114(3) 0.4200(3) 0.0126(9) Uani 1 1 d . .
C22 C 0.4442(3) 0.2512(3) 0.3982(3) 0.0163(10) Uani 1 1 d . .
H22 H 0.4475 0.3046 0.3450 0.020 Uiso 1 1 calc R U
C23 C 0.3541(3) 0.2140(3) 0.4532(3) 0.0202(11) Uani 1 1 d . .
H23 H 0.2973 0.2427 0.4368 0.024 Uiso 1 1 calc R U
C24 C 0.3460(3) 0.1357(3) 0.5315(3) 0.0186(10) Uani 1 1 d . .
C25 C 0.2493(3) 0.0936(3) 0.5899(4) 0.0267(12) Uani 1 1 d . .
H25A H 0.2345 0.0320 0.5822 0.040 Uiso 1 1 calc R U
H25B H 0.1992 0.1382 0.5727 0.040 Uiso 1 1 calc R U
H25C H 0.2510 0.0830 0.6528 0.040 Uiso 1 1 calc R U
C26 C 0.4309(3) 0.0968(3) 0.5528(3) 0.0171(10) Uani 1 1 d . .
H26 H 0.4275 0.0436 0.6060 0.021 Uiso 1 1 calc R U
C27 C 0.5208(3) 0.1330(3) 0.4989(3) 0.0139(9) Uani 1 1 d . .
H27 H 0.5776 0.1044 0.5157 0.017 Uiso 1 1 calc R U
C28 C 0.6921(3) 0.1835(3) 0.3652(3) 0.0140(9) Uani 1 1 d . .
H28 H 0.6720 0.1170 0.3901 0.017 Uiso 1 1 calc R U
C29 C 0.7890(3) 0.2055(3) 0.3345(3) 0.0117(9) Uani 1 1 d . .
H29 H 0.8296 0.1528 0.3409 0.014 Uiso 1 1 calc R U
C30 C 0.9363(3) 0.3028(3) 0.2822(3) 0.0123(9) Uani 1 1 d . .
C31 C 0.9917(3) 0.3735(3) 0.2078(3) 0.0181(10) Uani 1 1 d . .
H31 H 0.9603 0.4180 0.1664 0.022 Uiso 1 1 calc R U
C32 C 1.0911(3) 0.3790(3) 0.1940(3) 0.0203(11) Uani 1 1 d . .
H32 H 1.1266 0.4288 0.1439 0.024 Uiso 1 1 calc R U
C33 C 1.1414(3) 0.3148(3) 0.2503(3) 0.0156(10) Uani 1 1 d . .
C34 C 1.2511(3) 0.3195(4) 0.2319(4) 0.0241(11) Uani 1 1 d . .
H34A H 1.2742 0.3707 0.2511 0.036 Uiso 1 1 calc R U
H34B H 1.2767 0.3334 0.1675 0.036 Uiso 1 1 calc R U
H34C H 1.2732 0.2576 0.2652 0.036 Uiso 1 1 calc R U
C35 C 1.0870(3) 0.2452(3) 0.3246(3) 0.0190(10) Uani 1 1 d . .
H35 H 1.1190 0.2004 0.3652 0.023 Uiso 1 1 calc R U
C36 C 0.9857(3) 0.2397(3) 0.3410(3) 0.0144(10) Uani 1 1 d . .
H36 H 0.9502 0.1922 0.3930 0.017 Uiso 1 1 calc R U
C37 C 0.2572(3) 1.0377(3) 0.2889(3) 0.0147(10) Uani 1 1 d . .
C38 C 0.1632(3) 1.0063(3) 0.3410(3) 0.0169(10) Uani 1 1 d . .
C39 C 0.0982(3) 1.0243(3) 0.2826(3) 0.0177(10) Uani 1 1 d . .
C40 C 0.1506(3) 1.0714(3) 0.1942(3) 0.0150(10) Uani 1 1 d . .
C41 C 0.2490(3) 1.0774(3) 0.1978(3) 0.0158(10) Uani 1 1 d . .
C42 C 0.3483(3) 1.0382(4) 0.3241(3) 0.0242(11) Uani 1 1 d . .
H42A H 0.3683 1.1046 0.3165 0.036 Uiso 1 1 calc R U
H42B H 0.3997 1.0103 0.2908 0.036 Uiso 1 1 calc R U
H42C H 0.3358 1.0000 0.3879 0.036 Uiso 1 1 calc R U
C43 C 0.1323(4) 0.9709(4) 0.4417(3) 0.0280(12) Uani 1 1 d . .
H43A H 0.1114 1.0251 0.4628 0.042 Uiso 1 1 calc R U
H43B H 0.1868 0.9423 0.4679 0.042 Uiso 1 1 calc R U
H43C H 0.0786 0.9223 0.4600 0.042 Uiso 1 1 calc R U
C44 C -0.0096(3) 1.0048(3) 0.3093(4) 0.0276(12) Uani 1 1 d . .
H44A H -0.0403 1.0619 0.3189 0.041 Uiso 1 1 calc R U
H44B H -0.0260 0.9499 0.3648 0.041 Uiso 1 1 calc R U
H44C H -0.0329 0.9900 0.2615 0.041 Uiso 1 1 calc R U
C45 C 0.1059(4) 1.1240(4) 0.1164(3) 0.0293(12) Uani 1 1 d . .
H45A H 0.0530 1.0833 0.1136 0.044 Uiso 1 1 calc R U
H45B H 0.1550 1.1392 0.0606 0.044 Uiso 1 1 calc R U
H45C H 0.0806 1.1839 0.1242 0.044 Uiso 1 1 calc R U
C46 C 0.3323(3) 1.1249(3) 0.1199(3) 0.0235(11) Uani 1 1 d . .
H46A H 0.3181 1.1199 0.0644 0.035 Uiso 1 1 calc R U
H46B H 0.3917 1.0926 0.1308 0.035 Uiso 1 1 calc R U
H46C H 0.3410 1.1930 0.1141 0.035 Uiso 1 1 calc R U
C47 C 0.2665(3) 0.7557(4) 0.1400(3) 0.0213(11) Uani 1 1 d . .
C48 C 0.1632(4) 0.7393(3) 0.1684(3) 0.0200(11) Uani 1 1 d . .
C49 C 0.1222(3) 0.8246(3) 0.1231(3) 0.0165(10) Uani 1 1 d . .
C50 C 0.1984(3) 0.8927(3) 0.0670(3) 0.0198(11) Uani 1 1 d . .
C51 C 0.2866(4) 0.8502(4) 0.0779(3) 0.0240(12) Uani 1 1 d . .
C52 C 0.3388(4) 0.6819(4) 0.1661(4) 0.0395(15) Uani 1 1 d . .
H52A H 0.3580 0.6523 0.1190 0.059 Uiso 1 1 calc R U
H52B H 0.3098 0.6321 0.2226 0.059 Uiso 1 1 calc R U
H52C H 0.3959 0.7131 0.1737 0.059 Uiso 1 1 calc R U
C53 C 0.1119(4) 0.6458(3) 0.2283(3) 0.0252(12) Uani 1 1 d . .
H53A H 0.0438 0.6561 0.2487 0.038 Uiso 1 1 calc R U
H53B H 0.1419 0.6202 0.2803 0.038 Uiso 1 1 calc R U
H53C H 0.1166 0.5997 0.1952 0.038 Uiso 1 1 calc R U
C54 C 0.0159(3) 0.8382(4) 0.1259(3) 0.0244(11) Uani 1 1 d . .
H54A H 0.0012 0.8381 0.0690 0.037 Uiso 1 1 calc R U
H54B H -0.0004 0.8998 0.1351 0.037 Uiso 1 1 calc R U
H54C H -0.0220 0.7855 0.1752 0.037 Uiso 1 1 calc R U
C55 C 0.1892(4) 0.9851(4) -0.0045(3) 0.0328(14) Uani 1 1 d . .
H55A H 0.2288 1.0367 0.0006 0.049 Uiso 1 1 calc R U
H55B H 0.1214 1.0017 0.0027 0.049 Uiso 1 1 calc R U
H55C H 0.2114 0.9775 -0.0635 0.049 Uiso 1 1 calc R U
C56 C 0.3847(4) 0.8931(5) 0.0222(4) 0.0398(16) Uani 1 1 d . .
H56A H 0.3871 0.8998 -0.0407 0.060 Uiso 1 1 calc R U
H56B H 0.4348 0.8507 0.0438 0.060 Uiso 1 1 calc R U
H56C H 0.3960 0.9566 0.0275 0.060 Uiso 1 1 calc R U
C57 C 0.0428(3) 0.7044(3) 0.4235(3) 0.0138(9) Uani 1 1 d . .
C58 C -0.0435(3) 0.7257(3) 0.3935(3) 0.0165(10) Uani 1 1 d . .
H58 H -0.0433 0.7762 0.3390 0.020 Uiso 1 1 calc R U
C59 C -0.1293(3) 0.6737(3) 0.4429(3) 0.0178(10) Uani 1 1 d . .
H59 H -0.1866 0.6886 0.4203 0.021 Uiso 1 1 calc R U
C60 C -0.1341(3) 0.6011(3) 0.5237(3) 0.0213(11) Uani 1 1 d . .
C61 C -0.2279(3) 0.5436(4) 0.5768(3) 0.0286(12) Uani 1 1 d . .
H61A H -0.2820 0.5745 0.5514 0.043 Uiso 1 1 calc R U
H61B H -0.2375 0.5411 0.6395 0.043 Uiso 1 1 calc R U
H61C H -0.2246 0.4779 0.5737 0.043 Uiso 1 1 calc R U
C62 C -0.0489(4) 0.5802(4) 0.5533(3) 0.0249(12) Uani 1 1 d . .
H62 H -0.0497 0.5304 0.6084 0.030 Uiso 1 1 calc R U
C63 C 0.0385(3) 0.6306(3) 0.5041(3) 0.0207(11) Uani 1 1 d . .
H63 H 0.0960 0.6141 0.5261 0.025 Uiso 1 1 calc R U
C64 C 0.1982(3) 0.7653(3) 0.4232(3) 0.0140(9) Uani 1 1 d . .
H64 H 0.1752 0.7538 0.4856 0.017 Uiso 1 1 calc R U
C65 C 0.2941(3) 0.7891(3) 0.3901(3) 0.0138(9) Uani 1 1 d . .
H65 H 0.3326 0.7923 0.4311 0.017 Uiso 1 1 calc R U
C66 C 0.4424(3) 0.8033(3) 0.2823(3) 0.0133(9) Uani 1 1 d . .
C67 C 0.4997(3) 0.8664(3) 0.2040(3) 0.0203(11) Uani 1 1 d . .
H67 H 0.4697 0.9140 0.1638 0.024 Uiso 1 1 calc R U
C68 C 0.5990(3) 0.8612(4) 0.1838(3) 0.0247(11) Uani 1 1 d . .
H68 H 0.6358 0.9049 0.1299 0.030 Uiso 1 1 calc R U
C69 C 0.6458(3) 0.7928(3) 0.2411(3) 0.0188(10) Uani 1 1 d . .
C70 C 0.7548(3) 0.7880(4) 0.2186(4) 0.0263(12) Uani 1 1 d . .
H70A H 0.7849 0.8292 0.2445 0.039 Uiso 1 1 calc R U
H70B H 0.7777 0.8104 0.1534 0.039 Uiso 1 1 calc R U
H70C H 0.7720 0.7214 0.2435 0.039 Uiso 1 1 calc R U
C71 C 0.5895(3) 0.7303(3) 0.3192(3) 0.0221(11) Uani 1 1 d . .
H71 H 0.6199 0.6832 0.3594 0.027 Uiso 1 1 calc R U
C72 C 0.4897(3) 0.7351(3) 0.3398(3) 0.0159(10) Uani 1 1 d . .
H72 H 0.4531 0.6913 0.3937 0.019 Uiso 1 1 calc R U
N1 N 0.6191(2) 0.2496(2) 0.3635(2) 0.0120(8) Uani 1 1 d . .
N2 N 0.8344(3) 0.2973(3) 0.2948(2) 0.0139(8) Uani 1 1 d . .
N3 N 0.1303(2) 0.7561(3) 0.3736(2) 0.0127(8) Uani 1 1 d . .
N4 N 0.3410(3) 0.8093(3) 0.2997(2) 0.0136(8) Uani 1 1 d . .
Th1 Th 0.70489(2) 0.35723(2) 0.22902(2) 0.00961(5) Uani 1 1 d . .
Th2 Th 0.20862(2) 0.87636(2) 0.24474(2) 0.00924(5) Uani 1 1 d . .

loop_
_atom_site_aniso_label
_atom_site_aniso_U_11
_atom_site_aniso_U_22
_atom_site_aniso_U_33
_atom_site_aniso_U_23
_atom_site_aniso_U_13
_atom_site_aniso_U_12
C1 0.019(3) 0.011(2) 0.021(3) -0.002(2) -0.004(2) -0.0034(18)
C2 0.019(3) 0.011(2) 0.019(2) -0.001(2) -0.009(2) 0.0028(18)
C3 0.014(2) 0.012(2) 0.020(2) -0.001(2) -0.0021(19) 0.0040(18)
C4 0.029(3) 0.010(2) 0.016(2) -0.007(2) -0.002(2) 0.0014(19)
C5 0.026(3) 0.007(2) 0.024(3) -0.003(2) -0.012(2) 0.0016(19)
C6 0.026(3) 0.021(3) 0.033(3) -0.004(2) 0.006(2) -0.003(2)
C7 0.035(3) 0.025(3) 0.022(3) 0.000(2) -0.013(2) 0.011(2)
C8 0.017(3) 0.019(3) 0.040(3) -0.009(2) -0.002(2) 0.005(2)
C9 0.064(4) 0.022(3) 0.017(3) -0.007(2) -0.009(3) 0.011(3)
C10 0.035(3) 0.025(3) 0.060(4) -0.021(3) -0.032(3) 0.008(2)
C11 0.017(3) 0.030(3) 0.012(2) -0.012(2) -0.0017(19) -0.006(2)
C12 0.022(3) 0.027(3) 0.009(2) -0.004(2) -0.0034(19) -0.005(2)
C13 0.013(2) 0.027(3) 0.013(2) -0.006(2) -0.0047(18) -0.0061(19)
C14 0.016(3) 0.027(3) 0.011(2) -0.007(2) -0.0020(19) -0.005(2)
C15 0.019(3) 0.020(3) 0.014(2) -0.010(2) -0.0018(19) -0.0015(19)
C16 0.023(3) 0.035(3) 0.018(3) -0.010(2) 0.002(2) -0.005(2)
C17 0.029(3) 0.028(3) 0.014(2) 0.000(2) -0.005(2) -0.006(2)
C18 0.017(3) 0.034(3) 0.027(3) -0.001(2) -0.011(2) -0.005(2)
C19 0.024(3) 0.027(3) 0.024(3) -0.006(2) -0.008(2) -0.011(2)
C20 0.028(3) 0.024(3) 0.027(3) -0.016(2) -0.003(2) 0.004(2)
C21 0.014(2) 0.014(2) 0.012(2) -0.0085(19) -0.0009(18) -0.0028(18)
C22 0.015(2) 0.017(2) 0.014(2) -0.002(2) -0.0020(19) -0.0020(18)
C23 0.014(2) 0.020(3) 0.025(3) -0.006(2) -0.001(2) 0.0032(19)
C24 0.019(3) 0.014(2) 0.023(3) -0.011(2) 0.005(2) -0.0043(19)
C25 0.015(3) 0.021(3) 0.038(3) -0.010(2) 0.009(2) -0.002(2)
C26 0.023(3) 0.011(2) 0.015(2) -0.0020(19) -0.0007(19) -0.0031(19)
C27 0.015(2) 0.011(2) 0.015(2) -0.0035(19) -0.0016(18) -0.0031(18)
C28 0.017(2) 0.010(2) 0.013(2) -0.0016(19) -0.0023(18) -0.0022(18)
C29 0.011(2) 0.011(2) 0.015(2) -0.0047(19) -0.0056(18) 0.0045(17)
C30 0.011(2) 0.012(2) 0.016(2) -0.0062(19) -0.0062(18) 0.0034(17)
C31 0.017(3) 0.017(2) 0.016(2) 0.003(2) -0.0058(19) 0.0020(19)
C32 0.013(2) 0.024(3) 0.018(2) -0.003(2) 0.0036(19) -0.0053(19)
C33 0.009(2) 0.017(2) 0.020(2) -0.005(2) -0.0045(19) 0.0016(18)
C34 0.008(2) 0.021(3) 0.039(3) -0.005(2) -0.004(2) -0.0013(19)
C35 0.012(2) 0.015(2) 0.025(3) 0.002(2) -0.008(2) 0.0026(18)
C36 0.016(2) 0.013(2) 0.011(2) 0.0000(19) -0.0022(18) -0.0019(18)
C37 0.020(3) 0.008(2) 0.018(2) -0.0045(19) -0.0069(19) 0.0024(18)
C38 0.024(3) 0.012(2) 0.015(2) -0.006(2) -0.002(2) 0.0068(19)
C39 0.013(2) 0.013(2) 0.024(3) -0.007(2) 0.002(2) 0.0013(18)
C40 0.015(2) 0.009(2) 0.020(2) -0.0034(19) -0.0047(19) 0.0038(17)
C41 0.014(2) 0.015(2) 0.017(2) -0.005(2) -0.0005(19) -0.0006(18)
C42 0.026(3) 0.020(3) 0.033(3) -0.013(2) -0.013(2) 0.004(2)
C43 0.041(3) 0.020(3) 0.019(3) -0.005(2) 0.003(2) 0.009(2)
C44 0.016(3) 0.017(3) 0.047(3) -0.013(2) 0.002(2) 0.004(2)
C45 0.031(3) 0.025(3) 0.031(3) -0.005(2) -0.014(2) 0.009(2)
C46 0.024(3) 0.019(3) 0.021(3) -0.003(2) 0.003(2) -0.010(2)
C47 0.020(3) 0.032(3) 0.025(3) -0.025(2) -0.008(2) 0.006(2)
C48 0.028(3) 0.019(3) 0.018(2) -0.012(2) -0.007(2) -0.002(2)
C49 0.017(2) 0.018(2) 0.014(2) -0.005(2) -0.0036(19) -0.0008(19)
C50 0.021(3) 0.025(3) 0.014(2) -0.007(2) -0.004(2) -0.006(2)
C51 0.022(3) 0.039(3) 0.013(2) -0.014(2) 0.003(2) -0.008(2)
C52 0.033(3) 0.045(4) 0.065(4) -0.042(3) -0.026(3) 0.022(3)
C53 0.035(3) 0.018(3) 0.023(3) -0.005(2) -0.010(2) -0.007(2)
C54 0.017(3) 0.034(3) 0.023(3) -0.006(2) -0.009(2) 0.001(2)
C55 0.047(4) 0.035(3) 0.011(2) 0.001(2) -0.008(2) -0.015(3)
C56 0.021(3) 0.078(5) 0.027(3) -0.033(3) 0.009(2) -0.015(3)
C57 0.014(2) 0.013(2) 0.015(2) -0.0097(19) 0.0038(18) -0.0014(18)
C58 0.018(3) 0.011(2) 0.017(2) -0.001(2) -0.0011(19) -0.0008(18)
C59 0.014(2) 0.019(2) 0.022(3) -0.010(2) -0.0013(19) 0.0005(19)
C60 0.023(3) 0.020(3) 0.021(3) -0.010(2) 0.002(2) -0.005(2)
C61 0.020(3) 0.033(3) 0.031(3) -0.013(3) 0.003(2) -0.010(2)
C62 0.033(3) 0.021(3) 0.014(2) 0.003(2) -0.004(2) -0.010(2)
C63 0.017(3) 0.021(3) 0.019(2) 0.002(2) -0.006(2) -0.007(2)
C64 0.018(2) 0.013(2) 0.012(2) -0.0027(19) -0.0055(19) 0.0021(18)
C65 0.016(2) 0.012(2) 0.014(2) -0.0037(19) -0.0071(19) 0.0031(18)
C66 0.010(2) 0.011(2) 0.019(2) -0.0066(19) -0.0027(18) 0.0007(17)
C67 0.016(3) 0.019(3) 0.019(2) 0.004(2) -0.006(2) 0.0043(19)
C68 0.015(3) 0.022(3) 0.025(3) 0.003(2) 0.004(2) -0.002(2)
C69 0.012(2) 0.020(3) 0.026(3) -0.010(2) -0.003(2) 0.0008(19)
C70 0.010(3) 0.026(3) 0.046(3) -0.016(3) -0.006(2) 0.007(2)
C71 0.019(3) 0.017(2) 0.029(3) -0.004(2) -0.008(2) 0.008(2)
C72 0.015(2) 0.011(2) 0.018(2) -0.0012(19) -0.0016(19) -0.0011(18)
N1 0.0108(19) 0.0106(18) 0.0117(19) -0.0007(16) -0.0005(15) -0.0003(14)
N2 0.013(2) 0.0141(19) 0.0133(19) -0.0022(16) -0.0028(15) -0.0005(15)
N3 0.0092(19) 0.0131(19) 0.0117(19) 0.0002(16) 0.0007(15) -0.0026(14)
N4 0.012(2) 0.015(2) 0.0134(19) -0.0057(16) -0.0018(15) 0.0005(15)
Th1 0.00763(9) 0.00994(9) 0.00960(9) -0.00077(7) -0.00193(6) -0.00070(6)
Th2 0.00797(9) 0.00987(9) 0.00868(9) -0.00183(7) -0.00100(6) -0.00030(6)

loop_
_atom_type_symbol
_atom_type_description
_atom_type_scat_dispersion_real
_atom_type_scat_dispersion_imag
_atom_type_scat_source
C C 0.0033 0.0016 'International Tables Vol C Tables 4.2.6.8 and 6.1.1.4'
H H 0.0000 0.0000 'International Tables Vol C Tables 4.2.6.8 and 6.1.1.4'
N N 0.0061 0.0033 'International Tables Vol C Tables 4.2.6.8 and 6.1.1.4'
Th Th -7.2400 8.8979 'International Tables Vol C Tables 4.2.6.8 and 6.1.1.4'

loop_
_geom_angle_atom_site_label_1
_geom_angle_atom_site_label_2
_geom_angle_atom_site_label_3
_geom_angle
C2 C1 C5 108.1(4)
C2 C1 C6 126.2(4)
C5 C1 C6 125.4(4)
C2 C1 Th1 77.1(3)
C5 C1 Th1 74.6(2)
C6 C1 Th1 119.9(3)
C1 C2 C3 108.1(4)
C1 C2 C7 126.8(4)
C3 C2 C7 123.4(4)
C1 C2 Th1 74.1(3)
C3 C2 Th1 73.8(2)
C7 C2 Th1 129.9(3)
C4 C3 C2 108.5(4)
C4 C3 C8 125.8(4)
C2 C3 C8 124.8(4)
C4 C3 Th1 74.4(3)
C2 C3 Th1 77.2(3)
C8 C3 Th1 123.5(3)
C3 C4 C5 107.8(4)
C3 C4 C9 126.7(5)
C5 C4 C9 125.4(5)
C3 C4 Th1 76.6(3)
C5 C4 Th1 75.6(3)
C9 C4 Th1 116.9(3)
C1 C5 C4 107.5(4)
C1 C5 C10 127.3(5)
C4 C5 C10 124.8(5)
C1 C5 Th1 76.1(3)
C4 C5 Th1 74.7(2)
C10 C5 Th1 120.2(3)
C1 C6 H6A 109.5
C1 C6 H6B 109.5
H6A C6 H6B 109.5
C1 C6 H6C 109.5
H6A C6 H6C 109.5
H6B C6 H6C 109.5
C2 C7 H7A 109.5
C2 C7 H7B 109.5
H7A C7 H7B 109.5
C2 C7 H7C 109.5
H7A C7 H7C 109.5
H7B C7 H7C 109.5
C3 C8 H8A 109.5
C3 C8 H8B 109.5
H8A C8 H8B 109.5
C3 C8 H8C 109.5
H8A C8 H8C 109.5
H8B C8 H8C 109.5
C4 C9 H9A 109.5
C4 C9 H9B 109.5
H9A C9 H9B 109.5
C4 C9 H9C 109.5
H9A C9 H9C 109.5
H9B C9 H9C 109.5
C5 C10 H10A 109.5
C5 C10 H10B 109.5
H10A C10 H10B 109.5
C5 C10 H10C 109.5
H10A C10 H10C 109.5
H10B C10 H10C 109.5
C12 C11 C15 108.4(4)
C12 C11 C16 126.7(4)
C15 C11 C16 124.4(4)
C12 C11 Th1 74.9(3)
C15 C11 Th1 75.5(3)
C16 C11 Th1 121.8(3)
C11 C12 C13 108.3(4)
C11 C12 C17 124.8(4)
C13 C12 C17 126.2(4)
C11 C12 Th1 76.3(3)
C13 C12 Th1 73.7(2)
C17 C12 Th1 123.9(3)
C14 C13 C12 107.9(4)
C14 C13 C18 125.7(4)
C12 C13 C18 126.4(4)
C14 C13 Th1 76.4(3)
C12 C13 Th1 77.0(2)
C18 C13 Th1 115.0(3)
C13 C14 C15 108.1(4)
C13 C14 C19 125.3(4)
C15 C14 C19 126.5(4)
C13 C14 Th1 74.4(3)
C15 C14 Th1 76.6(3)
C19 C14 Th1 117.5(3)
C11 C15 C14 107.3(4)
C11 C15 C20 124.1(4)
C14 C15 C20 128.2(4)
C11 C15 Th1 75.6(3)
C14 C15 Th1 74.1(3)
C20 C15 Th1 121.7(3)
C11 C16 H16A 109.5
C11 C16 H16B 109.5
H16A C16 H16B 109.5
C11 C16 H16C 109.5
H16A C16 H16C 109.5
H16B C16 H16C 109.5
C12 C17 H17A 109.5
C12 C17 H17B 109.5
H17A C17 H17B 109.5
C12 C17 H17C 109.5
H17A C17 H17C 109.5
H17B C17 H17C 109.5
C13 C18 H18A 109.5
C13 C18 H18B 109.5
H18A C18 H18B 109.5
C13 C18 H18C 109.5
H18A C18 H18C 109.5
H18B C18 H18C 109.5
C14 C19 H19A 109.5
C14 C19 H19B 109.5
H19A C19 H19B 109.5
C14 C19 H19C 109.5
H19A C19 H19C 109.5
H19B C19 H19C 109.5
C15 C20 H20A 109.5
C15 C20 H20B 109.5
H20A C20 H20B 109.5
C15 C20 H20C 109.5
H20A C20 H20C 109.5
H20B C20 H20C 109.5
C22 C21 C27 117.9(4)
C22 C21 N1 120.2(4)
C27 C21 N1 121.9(4)
C21 C22 C23 120.9(4)
C21 C22 H22 119.6
C23 C22 H22 119.6
C24 C23 C22 121.4(4)
C24 C23 H23 119.3
C22 C23 H23 119.3
C26 C24 C23 117.1(4)
C26 C24 C25 121.0(4)
C23 C24 C25 121.8(4)
C24 C25 H25A 109.5
C24 C25 H25B 109.5
H25A C25 H25B 109.5
C24 C25 H25C 109.5
H25A C25 H25C 109.5
H25B C25 H25C 109.5
C24 C26 C27 122.1(4)
C24 C26 H26 118.9
C27 C26 H26 118.9
C26 C27 C21 120.5(4)
C26 C27 H27 119.7
C21 C27 H27 119.7
C29 C28 N1 126.3(4)
C29 C28 Th1 75.6(3)
N1 C28 Th1 57.7(2)
C29 C28 H28 116.8
N1 C28 H28 116.8
Th1 C28 H28 150.2
C28 C29 N2 126.7(4)
C28 C29 Th1 75.8(3)
N2 C29 Th1 57.5(2)
C28 C29 H29 116.6
N2 C29 H29 116.6
Th1 C29 H29 150.8
C36 C30 C31 117.4(4)
C36 C30 N2 122.6(4)
C31 C30 N2 120.0(4)
C32 C31 C30 120.7(4)
C32 C31 H31 119.7
C30 C31 H31 119.7
C31 C32 C33 122.6(4)
C31 C32 H32 118.7
C33 C32 H32 118.7
C32 C33 C35 117.0(4)
C32 C33 C34 121.8(4)
C35 C33 C34 121.2(4)
C33 C34 H34A 109.5
C33 C34 H34B 109.5
H34A C34 H34B 109.5
C33 C34 H34C 109.5
H34A C34 H34C 109.5
H34B C34 H34C 109.5
C33 C35 C36 121.3(4)
C33 C35 H35 119.4
C36 C35 H35 119.4
C30 C36 C35 121.0(4)
C30 C36 H36 119.5
C35 C36 H36 119.5
C38 C37 C41 107.4(4)
C38 C37 C42 126.3(4)
C41 C37 C42 126.0(4)
C38 C37 Th2 75.5(2)
C41 C37 Th2 76.3(2)
C42 C37 Th2 118.7(3)
C39 C38 C37 108.2(4)
C39 C38 C43 123.9(4)
C37 C38 C43 127.6(4)
C39 C38 Th2 75.5(3)
C37 C38 Th2 75.4(2)
C43 C38 Th2 120.9(3)
C38 C39 C40 108.4(4)
C38 C39 C44 126.4(4)
C40 C39 C44 125.0(4)
C38 C39 Th2 75.5(3)
C40 C39 Th2 78.0(3)
C44 C39 Th2 116.9(3)
C41 C40 C39 107.5(4)
C41 C40 C45 126.3(4)
C39 C40 C45 124.8(4)
C41 C40 Th2 74.2(2)
C39 C40 Th2 73.2(2)
C45 C40 Th2 128.5(3)
C40 C41 C37 108.4(4)
C40 C41 C46 126.7(4)
C37 C41 C46 124.8(4)
C40 C41 Th2 77.2(2)
C37 C41 Th2 74.4(2)
C46 C41 Th2 118.4(3)
C37 C42 H42A 109.5
C37 C42 H42B 109.5
H42A C42 H42B 109.5
C37 C42 H42C 109.5
H42A C42 H42C 109.5
H42B C42 H42C 109.5
C38 C43 H43A 109.5
C38 C43 H43B 109.5
H43A C43 H43B 109.5
C38 C43 H43C 109.5
H43A C43 H43C 109.5
H43B C43 H43C 109.5
C39 C44 H44A 109.5
C39 C44 H44B 109.5
H44A C44 H44B 109.5
C39 C44 H44C 109.5
H44A C44 H44C 109.5
H44B C44 H44C 109.5
C40 C45 H45A 109.5
C40 C45 H45B 109.5
H45A C45 H45B 109.5
C40 C45 H45C 109.5
H45A C45 H45C 109.5
H45B C45 H45C 109.5
C41 C46 H46A 109.5
C41 C46 H46B 109.5
H46A C46 H46B 109.5
C41 C46 H46C 109.5
H46A C46 H46C 109.5
H46B C46 H46C 109.5
C51 C47 C48 107.9(4)
C51 C47 C52 126.6(5)
C48 C47 C52 125.3(5)
C51 C47 Th2 75.9(3)
C48 C47 Th2 74.8(3)
C52 C47 Th2 119.4(3)
C49 C48 C47 107.0(4)
C49 C48 C53 127.9(4)
C47 C48 C53 124.8(5)
C49 C48 Th2 75.1(3)
C47 C48 Th2 75.6(3)
C53 C48 Th2 119.1(3)
C48 C49 C50 108.6(4)
C48 C49 C54 126.0(4)
C50 C49 C54 125.1(4)
C48 C49 Th2 75.7(3)
C50 C49 Th2 76.3(3)
C54 C49 Th2 119.2(3)
C51 C50 C49 107.9(4)
C51 C50 C55 124.1(4)
C49 C50 C55 126.9(4)
C51 C50 Th2 75.8(3)
C49 C50 Th2 74.4(3)
C55 C50 Th2 124.9(3)
C50 C51 C47 108.5(4)
C50 C51 C56 125.0(5)
C47 C51 C56 125.9(5)
C50 C51 Th2 75.4(3)
C47 C51 Th2 75.0(3)
C56 C51 Th2 122.7(3)
C47 C52 H52A 109.5
C47 C52 H52B 109.5
H52A C52 H52B 109.5
C47 C52 H52C 109.5
H52A C52 H52C 109.5
H52B C52 H52C 109.5
C48 C53 H53A 109.5
C48 C53 H53B 109.5
H53A C53 H53B 109.5
C48 C53 H53C 109.5
H53A C53 H53C 109.5
H53B C53 H53C 109.5
C49 C54 H54A 109.5
C49 C54 H54B 109.5
H54A C54 H54B 109.5
C49 C54 H54C 109.5
H54A C54 H54C 109.5
H54B C54 H54C 109.5
C50 C55 H55A 109.5
C50 C55 H55B 109.5
H55A C55 H55B 109.5
C50 C55 H55C 109.5
H55A C55 H55C 109.5
H55B C55 H55C 109.5
C51 C56 H56A 109.5
C51 C56 H56B 109.5
H56A C56 H56B 109.5
C51 C56 H56C 109.5
H56A C56 H56C 109.5
H56B C56 H56C 109.5
C63 C57 C58 117.5(4)
C63 C57 N3 121.6(4)
C58 C57 N3 120.9(4)
C59 C58 C57 120.5(4)
C59 C58 H58 119.8
C57 C58 H58 119.8
C60 C59 C58 122.2(4)
C60 C59 H59 118.9
C58 C59 H59 118.9
C62 C60 C59 117.2(4)
C62 C60 C61 120.8(4)
C59 C60 C61 122.0(5)
C60 C61 H61A 109.5
C60 C61 H61B 109.5
H61A C61 H61B 109.5
C60 C61 H61C 109.5
H61A C61 H61C 109.5
H61B C61 H61C 109.5
C60 C62 C63 121.5(5)
C60 C62 H62 119.2
C63 C62 H62 119.2
C57 C63 C62 121.1(4)
C57 C63 H63 119.5
C62 C63 H63 119.5
C65 C64 N3 125.8(4)
C65 C64 Th2 75.9(3)
N3 C64 Th2 56.4(2)
C65 C64 H64 117.1
N3 C64 H64 117.1
Th2 C64 H64 150.9
C64 C65 N4 125.1(4)
C64 C65 Th2 75.9(3)
N4 C65 Th2 55.7(2)
C64 C65 H65 117.4
N4 C65 H65 117.4
Th2 C65 H65 151.3
C72 C66 C67 117.2(4)
C72 C66 N4 122.8(4)
C67 C66 N4 120.0(4)
C68 C67 C66 121.6(4)
C68 C67 H67 119.2
C66 C67 H67 119.2
C67 C68 C69 121.0(4)
C67 C68 H68 119.5
C69 C68 H68 119.5
C71 C69 C68 117.8(4)
C71 C69 C70 121.6(4)
C68 C69 C70 120.6(4)
C69 C70 H70A 109.5
C69 C70 H70B 109.5
H70A C70 H70B 109.5
C69 C70 H70C 109.5
H70A C70 H70C 109.5
H70B C70 H70C 109.5
C69 C71 C72 121.5(4)
C69 C71 H71 119.3
C72 C71 H71 119.3
C71 C72 C66 121.0(4)
C71 C72 H72 119.5
C66 C72 H72 119.5
C28 N1 C21 115.3(3)
C28 N1 Th1 91.6(2)
C21 N1 Th1 148.2(3)
C29 N2 C30 116.2(4)
C29 N2 Th1 92.2(2)
C30 N2 Th1 144.1(3)
C64 N3 C57 116.0(4)
C64 N3 Th2 93.5(2)
C57 N3 Th2 147.2(3)
C65 N4 C66 116.6(4)
C65 N4 Th2 94.1(2)
C66 N4 Th2 146.6(3)
N2 Th1 N1 81.11(12)
N2 Th1 C29 30.31(12)
N1 Th1 C29 57.41(12)
N2 Th1 C28 57.17(12)
N1 Th1 C28 30.67(12)
C29 Th1 C28 28.61(12)
N2 Th1 C13 132.27(13)
N1 Th1 C13 100.82(12)
C29 Th1 C13 113.52(13)
C28 Th1 C13 102.26(13)
N2 Th1 C4 93.27(13)
N1 Th1 C4 82.03(13)
C29 Th1 C4 106.16(13)
C28 Th1 C4 101.98(13)
C13 Th1 C4 134.43(14)
N2 Th1 C5 79.87(13)
N1 Th1 C5 105.85(13)
C29 Th1 C5 104.37(13)
C28 Th1 C5 114.98(13)
C13 Th1 C5 141.34(13)
C4 Th1 C5 29.67(13)
N2 Th1 C14 105.47(13)
N1 Th1 C14 85.66(12)
C29 Th1 C14 84.28(13)
C28 Th1 C14 76.52(13)
C13 Th1 C14 29.24(13)
C4 Th1 C14 155.69(14)
C5 Th1 C14 168.08(13)
N2 Th1 C3 122.20(13)
N1 Th1 C3 89.65(12)
C29 Th1 C3 132.13(13)
C28 Th1 C3 117.97(13)
C13 Th1 C3 105.53(14)
C4 Th1 C3 29.03(13)
C5 Th1 C3 48.18(13)
C14 Th1 C3 130.70(13)
N2 Th1 C12 123.51(13)
N1 Th1 C12 129.87(13)
C29 Th1 C12 121.75(13)
C28 Th1 C12 123.92(13)
C13 Th1 C12 29.37(12)
C4 Th1 C12 131.30(14)
C5 Th1 C12 120.16(13)
C14 Th1 C12 47.98(13)
C3 Th1 C12 105.90(14)
N2 Th1 C1 99.60(13)
N1 Th1 C1 130.45(13)
C29 Th1 C1 128.72(13)
C28 Th1 C1 144.25(13)
C13 Th1 C1 113.06(13)
C4 Th1 C1 48.42(13)
C5 Th1 C1 29.30(13)
C14 Th1 C1 139.04(13)
C3 Th1 C1 47.92(13)
C12 Th1 C1 91.13(14)
N2 Th1 C15 84.36(13)
N1 Th1 C15 102.42(13)
C29 Th1 C15 74.10(13)
C28 Th1 C15 80.89(13)
C13 Th1 C15 48.32(14)
C4 Th1 C15 174.53(13)
C5 Th1 C15 144.86(14)
C14 Th1 C15 29.35(13)
C3 Th1 C15 152.54(13)
C12 Th1 C15 47.76(14)
C1 Th1 C15 127.07(13)
N4 Th2 N3 80.25(12)
N4 Th2 C64 56.61(12)
N3 Th2 C64 30.14(12)
N4 Th2 C65 30.20(12)
N3 Th2 C65 56.55(12)
C64 Th2 C65 28.18(12)
N4 Th2 C49 126.45(13)
N3 Th2 C49 97.12(13)
C64 Th2 C49 125.36(13)
C65 Th2 C49 139.17(13)
N4 Th2 C37 85.83(13)
N3 Th2 C37 109.73(13)
C64 Th2 C37 88.13(13)
C65 Th2 C37 79.19(12)
C49 Th2 C37 141.65(13)
N4 Th2 C48 99.91(13)
N3 Th2 C48 80.21(13)
C64 Th2 C48 102.49(13)
C65 Th2 C48 110.22(13)
C49 Th2 C48 29.24(13)
C37 Th2 C48 169.38(13)
N4 Th2 C39 128.97(13)
N3 Th2 C39 94.63(13)
C64 Th2 C39 95.74(13)
C65 Th2 C39 107.89(13)
C49 Th2 C39 104.58(14)
C37 Th2 C39 48.00(13)
C48 Th2 C39 129.47(14)
N4 Th2 C38 100.04(13)
N3 Th2 C38 87.17(13)
C64 Th2 C38 75.43(13)
C65 Th2 C38 80.38(13)
C49 Th2 C38 133.42(14)
C37 Th2 C38 29.12(13)
C48 Th2 C38 154.16(14)
C39 Th2 C38 29.03(13)
N4 Th2 C47 78.77(13)
N3 Th2 C47 96.78(14)
C64 Th2 C47 107.09(14)
C65 Th2 C47 100.13(13)
C49 Th2 C47 48.18(13)
C37 Th2 C47 146.55(14)
C48 Th2 C47 29.60(14)
C39 Th2 C47 151.56(14)
C38 Th2 C47 175.58(14)
N4 Th2 C50 119.17(13)
N3 Th2 C50 125.74(13)
C64 Th2 C50 150.75(13)
C65 Th2 C50 146.75(14)
C49 Th2 C50 29.30(12)
C37 Th2 C50 121.07(13)
C48 Th2 C50 48.31(14)
C39 Th2 C50 104.96(14)
C38 Th2 C50 130.70(14)
C47 Th2 C50 47.90(14)
N4 Th2 C51 90.39(14)
N3 Th2 C51 125.27(14)
C64 Th2 C51 134.19(14)
C65 Th2 C51 118.79(14)
C49 Th2 C51 47.93(13)
C37 Th2 C51 123.29(14)
C48 Th2 C51 48.32(14)
C39 Th2 C51 129.89(15)
C38 Th2 C51 147.32(14)
C47 Th2 C51 29.05(14)
C50 Th2 C51 28.78(14)

loop_
_geom_bond_atom_site_label_1
_geom_bond_atom_site_label_2
_geom_bond_distance
C1 C2 1.414(6)
C1 C5 1.425(6)
C1 C6 1.505(6)
C1 Th1 2.827(4)
C2 C3 1.421(6)
C2 C7 1.512(6)
C2 Th1 2.866(4)
C3 C4 1.408(6)
C3 C8 1.504(6)
C3 Th1 2.822(4)
C4 C5 1.434(7)
C4 C9 1.509(6)
C4 Th1 2.795(4)
C5 C10 1.498(6)
C5 Th1 2.807(4)
C6 H6A 0.9800
C6 H6B 0.9800
C6 H6C 0.9800
C7 H7A 0.9800
C7 H7B 0.9800
C7 H7C 0.9800
C8 H8A 0.9800
C8 H8B 0.9800
C8 H8C 0.9800
C9 H9A 0.9800
C9 H9B 0.9800
C9 H9C 0.9800
C10 H10A 0.9800
C10 H10B 0.9800
C10 H10C 0.9800
C11 C12 1.408(7)
C11 C15 1.420(6)
C11 C16 1.508(6)
C11 Th1 2.842(4)
C12 C13 1.422(6)
C12 C17 1.501(6)
C12 Th1 2.825(4)
C13 C14 1.412(7)
C13 C18 1.503(6)
C13 Th1 2.783(4)
C14 C15 1.432(6)
C14 C19 1.511(6)
C14 Th1 2.809(4)
C15 C20 1.496(6)
C15 Th1 2.841(4)
C16 H16A 0.9800
C16 H16B 0.9800
C16 H16C 0.9800
C17 H17A 0.9800
C17 H17B 0.9800
C17 H17C 0.9800
C18 H18A 0.9800
C18 H18B 0.9800
C18 H18C 0.9800
C19 H19A 0.9800
C19 H19B 0.9800
C19 H19C 0.9800
C20 H20A 0.9800
C20 H20B 0.9800
C20 H20C 0.9800
C21 C22 1.384(6)
C21 C27 1.400(6)
C21 N1 1.413(5)
C22 C23 1.398(6)
C22 H22 0.9500
C23 C24 1.392(6)
C23 H23 0.9500
C24 C26 1.384(7)
C24 C25 1.504(6)
C25 H25A 0.9800
C25 H25B 0.9800
C25 H25C 0.9800
C26 C27 1.387(6)
C26 H26 0.9500
C27 H27 0.9500
C28 C29 1.363(6)
C28 N1 1.408(5)
C28 Th1 2.759(4)
C28 H28 0.9500
C29 N2 1.392(5)
C29 Th1 2.756(4)
C29 H29 0.9500
C30 C36 1.390(6)
C30 C31 1.403(6)
C30 N2 1.414(5)
C31 C32 1.379(6)
C31 H31 0.9500
C32 C33 1.384(6)
C32 H32 0.9500
C33 C35 1.390(6)
C33 C34 1.517(6)
C34 H34A 0.9800
C34 H34B 0.9800
C34 H34C 0.9800
C35 C36 1.402(6)
C35 H35 0.9500
C36 H36 0.9500
C37 C38 1.413(6)
C37 C41 1.424(6)
C37 C42 1.511(6)
C37 Th2 2.810(4)
C38 C39 1.409(6)
C38 C43 1.507(6)
C38 Th2 2.812(4)
C39 C40 1.417(6)
C39 C44 1.503(6)
C39 Th2 2.811(4)
C40 C41 1.411(6)
C40 C45 1.502(6)
C40 Th2 2.873(4)
C41 C46 1.519(6)
C41 Th2 2.834(4)
C42 H42A 0.9800
C42 H42B 0.9800
C42 H42C 0.9800
C43 H43A 0.9800
C43 H43B 0.9800
C43 H43C 0.9800
C44 H44A 0.9800
C44 H44B 0.9800
C44 H44C 0.9800
C45 H45A 0.9800
C45 H45B 0.9800
C45 H45C 0.9800
C46 H46A 0.9800
C46 H46B 0.9800
C46 H46C 0.9800
C47 C51 1.418(7)
C47 C48 1.438(7)
C47 C52 1.502(7)
C47 Th2 2.821(4)
C48 C49 1.416(6)
C48 C53 1.494(6)
C48 Th2 2.810(4)
C49 C50 1.424(6)
C49 C54 1.508(6)
C49 Th2 2.803(4)
C50 C51 1.407(7)
C50 C55 1.496(7)
C50 Th2 2.827(4)
C51 C56 1.509(6)
C51 Th2 2.833(4)
C52 H52A 0.9800
C52 H52B 0.9800
C52 H52C 0.9800
C53 H53A 0.9800
C53 H53B 0.9800
C53 H53C 0.9800
C54 H54A 0.9800
C54 H54B 0.9800
C54 H54C 0.9800
C55 H55A 0.9800
C55 H55B 0.9800
C55 H55C 0.9800
C56 H56A 0.9800
C56 H56B 0.9800
C56 H56C 0.9800
C57 C63 1.389(6)
C57 C58 1.398(6)
C57 N3 1.408(5)
C58 C59 1.389(6)
C58 H58 0.9500
C59 C60 1.384(7)
C59 H59 0.9500
C60 C62 1.380(7)
C60 C61 1.519(6)
C61 H61A 0.9800
C61 H61B 0.9800
C61 H61C 0.9800
C62 C63 1.397(6)
C62 H62 0.9500
C63 H63 0.9500
C64 C65 1.358(6)
C64 N3 1.403(5)
C64 Th2 2.789(4)
C64 H64 0.9500
C65 N4 1.407(5)
C65 Th2 2.789(4)
C65 H65 0.9500
C66 C72 1.397(6)
C66 C67 1.400(6)
C66 N4 1.412(5)
C67 C68 1.383(6)
C67 H67 0.9500
C68 C69 1.392(7)
C68 H68 0.9500
C69 C71 1.388(6)
C69 C70 1.517(6)
C70 H70A 0.9800
C70 H70B 0.9800
C70 H70C 0.9800
C71 C72 1.389(6)
C71 H71 0.9500
C72 H72 0.9500
N1 Th1 2.333(3)
N2 Th1 2.327(4)
N3 Th2 2.326(3)
N4 Th2 2.310(4)
